data_7036860
loop_
_publ_author_name
'Kottalanka, Ravi K.'
'Harinath, A.'
'Rej, Supriya'
'Panda, Tarun K.'

_publ_section_title
;
 Group 1 and group 2 metal complexes supported by a bidentate bulky
 iminopyrrolyl ligand: synthesis, structural diversity, and
 \e-caprolactone polymerization study.
;
_journal_issue 46
_journal_name_full 'Dalton transactions (Cambridge, England : 2003)'
_journal_page_first 19865
_journal_page_last 19879
_journal_paper_doi 10.1039/c5dt03222a
_journal_volume 44
_journal_year 2015
_chemical_formula_moiety 'C56 H54 N4 Na2 O2'
_chemical_formula_sum 'C56 H54 N4 Na2 O2'
_chemical_formula_weight 861.01
_chemical_name_systematic
;
 ?
;
_space_group_IT_number 14
_symmetry_cell_setting monoclinic
_symmetry_space_group_name_Hall '-P 2ybc'
_symmetry_space_group_name_H-M 'P 1 21/c 1'
_atom_sites_solution_hydrogens geom
_atom_sites_solution_primary direct
_atom_sites_solution_secondary difmap
_audit_creation_method SHELXL-97
_audit_update_record
;
2015-08-13 deposited with the CCDC.
2015-10-08 downloaded from the CCDC.
;
_cell_angle_alpha 90.00
_cell_angle_beta 111.528(5)
_cell_angle_gamma 90.00
_cell_formula_units_Z 2
_cell_length_a 9.3375(5)
_cell_length_b 17.8616(9)
_cell_length_c 15.0867(10)
_cell_measurement_temperature 150(2)
_cell_measurement_theta_max 70.95
_cell_measurement_theta_min 4.01
_cell_volume 2340.7(2)
_computing_cell_refinement
'CrysAlisPro, Agilent Technologies,Version 1.171.35.19 (release 27-10-2011CrysAlis171 .NET)(compiled Oct 27'
_computing_data_collection
'CrysAlisPro, Agilent Technologies,Version 1.171.35.19 (release 27-10-2011CrysAlis171 .NET)(compiled Oct 27'
_computing_data_reduction
'CrysAlisPro, Agilent Technologies,Version 1.171.35.19 (release 27-10-2011CrysAlis171 .NET)(compiled Oct 27'
_computing_molecular_graphics 'ORTEP III & Olex 2.1'
_computing_publication_material WinGX
_computing_structure_refinement 'SHELXL-97 (Sheldrick, 2008)'
_computing_structure_solution 'SHELXL-97 (Sheldrick, 2008)'
_diffrn_ambient_temperature 150(2)
_diffrn_measured_fraction_theta_full 0.977
_diffrn_measured_fraction_theta_max 0.977
_diffrn_measurement_device_type 'SuperNova, Dual, Cu at zero, Eos'
_diffrn_measurement_method '\w scans'
_diffrn_radiation_monochromator mirror
_diffrn_radiation_source 'SuperNova (Cu) X-ray Source'
_diffrn_radiation_type CuK\a
_diffrn_radiation_wavelength 1.54184
_diffrn_reflns_av_R_equivalents 0.0266
_diffrn_reflns_av_sigmaI/netI 0.0319
_diffrn_reflns_limit_h_max 11
_diffrn_reflns_limit_h_min -11
_diffrn_reflns_limit_k_max 21
_diffrn_reflns_limit_k_min -16
_diffrn_reflns_limit_l_max 18
_diffrn_reflns_limit_l_min -15
_diffrn_reflns_number 10068
_diffrn_reflns_theta_full 70.95
_diffrn_reflns_theta_max 70.95
_diffrn_reflns_theta_min 4.01
_exptl_absorpt_coefficient_mu 0.739
_exptl_absorpt_correction_T_max 0.75
_exptl_absorpt_correction_T_min 0.64
_exptl_absorpt_correction_type empirical
_exptl_absorpt_process_details
'CrysAlisPro, Agilent Technologies,Version 1.171.35.19 (release 27-10-2011 CrysAlis171 .NET)(compiled Oct 27'
_exptl_crystal_colour colorless
_exptl_crystal_density_diffrn 1.222
_exptl_crystal_density_method 'not measured'
_exptl_crystal_description needle
_exptl_crystal_F_000 912
_exptl_crystal_size_max 0.24
_exptl_crystal_size_mid 0.20
_exptl_crystal_size_min 0.19
_refine_diff_density_max 0.456
_refine_diff_density_min -0.548
_refine_diff_density_rms 0.049
_refine_ls_extinction_method none
_refine_ls_goodness_of_fit_ref 1.045
_refine_ls_hydrogen_treatment constr
_refine_ls_matrix_type full
_refine_ls_number_parameters 289
_refine_ls_number_reflns 4424
_refine_ls_number_restraints 0
_refine_ls_restrained_S_all 1.045
_refine_ls_R_factor_all 0.0597
_refine_ls_R_factor_gt 0.0524
_refine_ls_shift/su_max 0.000
_refine_ls_shift/su_mean 0.000
_refine_ls_structure_factor_coef Fsqd
_refine_ls_weighting_details 'calc w=1/[\s^2^(Fo^2^)+(0.0738P)^2^+1.2613P] where P=(Fo^2^+2Fc^2^)/3'
_refine_ls_weighting_scheme calc
_refine_ls_wR_factor_gt 0.1416
_refine_ls_wR_factor_ref 0.1492
_reflns_number_gt 3788
_reflns_number_total 4424
_reflns_threshold_expression >2\s(I)
_cod_data_source_file c5dt03222a2.cif
_cod_data_source_block 3
_cod_depositor_comments 'Adding full bibliography for 7036858--7036866.cif.'
_cod_original_sg_symbol_H-M 'P 21/c'
_cod_database_code 7036860

loop_
_symmetry_equiv_pos_as_xyz
'x, y, z'
'-x, y+1/2, -z+1/2'
'-x, -y, -z'
'x, -y-1/2, z-1/2'

loop_
_atom_site_label
_atom_site_type_symbol
_atom_site_fract_x
_atom_site_fract_y
_atom_site_fract_z
_atom_site_U_iso_or_equiv
_atom_site_adp_type
_atom_site_occupancy
_atom_site_symmetry_multiplicity
_atom_site_calc_flag
_atom_site_refinement_flags
Na1 Na 0.92326(9) 0.91856(4) 0.41972(5) 0.0346(2) Uani 1 1 d .
O1 O 0.72079(18) 0.83319(9) 0.38261(12) 0.0490(4) Uani 1 1 d .
N1 N 1.18801(17) 0.97016(9) 0.55095(11) 0.0317(3) Uani 1 1 d .
N2 N 0.92412(16) 1.00459(8) 0.29225(10) 0.0277(3) Uani 1 1 d .
C1 C 1.1583(2) 0.91526(10) 0.60645(13) 0.0289(4) Uani 1 1 d .
C2 C 1.1931(2) 0.84424(11) 0.58003(14) 0.0341(4) Uani 1 1 d .
H4 H 1.1824 0.7985 0.6064 0.041 Uiso 1 1 calc R
C3 C 1.2471(2) 0.85586(11) 0.50623(14) 0.0365(4) Uani 1 1 d .
H14 H 1.2792 0.8196 0.4733 0.044 Uiso 1 1 calc R
C4 C 1.2430(2) 0.93319(11) 0.49222(13) 0.0349(4) Uani 1 1 d .
H9 H 1.2746 0.9566 0.4474 0.042 Uiso 1 1 calc R
C5 C 0.8895(2) 1.06984(10) 0.31505(13) 0.0295(4) Uani 1 1 d .
H1 H 0.8961 1.1103 0.2779 0.035 Uiso 1 1 calc R
C6 C 0.96017(19) 0.99931(10) 0.20386(12) 0.0262(4) Uani 1 1 d .
C7 C 0.93253(19) 0.91704(10) 0.17194(13) 0.0269(4) Uani 1 1 d .
C8 C 1.0032(2) 0.86094(11) 0.23851(14) 0.0336(4) Uani 1 1 d .
H13 H 1.0641 0.8743 0.3005 0.040 Uiso 1 1 calc R
C9 C 0.9839(3) 0.78607(11) 0.21365(16) 0.0409(5) Uani 1 1 d .
H29 H 1.0312 0.7496 0.2590 0.049 Uiso 1 1 calc R
C10 C 0.8942(2) 0.76513(11) 0.12129(17) 0.0433(5) Uani 1 1 d .
H24 H 0.8793 0.7148 0.1048 0.052 Uiso 1 1 calc R
C11 C 0.8274(2) 0.81973(12) 0.05437(16) 0.0418(5) Uani 1 1 d .
H19 H 0.7689 0.8060 -0.0079 0.050 Uiso 1 1 calc R
C12 C 0.8467(2) 0.89531(11) 0.07906(14) 0.0333(4) Uani 1 1 d .
H25 H 0.8016 0.9315 0.0329 0.040 Uiso 1 1 calc R
C13 C 1.1317(2) 1.01750(10) 0.22547(13) 0.0287(4) Uani 1 1 d .
C14 C 1.2177(2) 1.06285(12) 0.30096(14) 0.0365(4) Uani 1 1 d .
H17 H 1.1735 1.0811 0.3428 0.044 Uiso 1 1 calc R
C15 C 1.3695(2) 1.08127(13) 0.31482(16) 0.0458(5) Uani 1 1 d .
H26 H 1.4260 1.1113 0.3661 0.055 Uiso 1 1 calc R
C16 C 1.4364(2) 1.05544(14) 0.25323(17) 0.0472(5) Uani 1 1 d .
H27 H 1.5374 1.0683 0.2623 0.057 Uiso 1 1 calc R
C17 C 1.3521(2) 1.01024(13) 0.17766(17) 0.0438(5) Uani 1 1 d .
H22 H 1.3964 0.9925 0.1357 0.053 Uiso 1 1 calc R
C18 C 1.2012(2) 0.99131(12) 0.16438(15) 0.0367(4) Uani 1 1 d .
H15 H 1.1458 0.9605 0.1136 0.044 Uiso 1 1 calc R
C19 C 0.8557(2) 1.05232(10) 0.12715(12) 0.0279(4) Uani 1 1 d .
C20 C 0.9110(2) 1.10686(11) 0.08231(14) 0.0359(4) Uani 1 1 d .
H12 H 1.0163 1.1110 0.0963 0.043 Uiso 1 1 calc R
C21 C 0.8103(3) 1.15531(12) 0.01669(16) 0.0475(5) Uani 1 1 d .
H20 H 0.8489 1.1914 -0.0130 0.057 Uiso 1 1 calc R
C22 C 0.6538(3) 1.15063(12) -0.00494(16) 0.0479(5) Uani 1 1 d .
H23 H 0.5872 1.1836 -0.0485 0.057 Uiso 1 1 calc R
C23 C 0.5969(2) 1.09657(12) 0.03862(15) 0.0420(5) Uani 1 1 d .
H16 H 0.4914 1.0930 0.0243 0.050 Uiso 1 1 calc R
C24 C 0.6960(2) 1.04775(11) 0.10346(14) 0.0340(4) Uani 1 1 d .
H21 H 0.6561 1.0112 0.1319 0.041 Uiso 1 1 calc R
C25 C 0.5876(3) 0.85566(17) 0.4025(2) 0.0643(7) Uani 1 1 d .
H31A H 0.5808 0.9098 0.4040 0.077 Uiso 1 1 calc R
H31B H 0.5924 0.8358 0.4633 0.077 Uiso 1 1 calc R
C26 C 0.4517(3) 0.8238(2) 0.3225(3) 0.0893(11) Uani 1 1 d .
H30A H 0.3752 0.8051 0.3464 0.107 Uiso 1 1 calc R
H30B H 0.4044 0.8617 0.2747 0.107 Uiso 1 1 calc R
C27 C 0.5119(4) 0.7641(3) 0.2831(3) 0.1160(17) Uani 1 1 d .
H32A H 0.4552 0.7600 0.2150 0.139 Uiso 1 1 calc R
H32B H 0.5048 0.7169 0.3129 0.139 Uiso 1 1 calc R
C28 C 0.6743(3) 0.78343(18) 0.3026(2) 0.0664(8) Uani 1 1 d .
H28A H 0.7376 0.7387 0.3172 0.080 Uiso 1 1 calc R
H28B H 0.6844 0.8077 0.2477 0.080 Uiso 1 1 calc R

loop_
_atom_site_aniso_label
_atom_site_aniso_U_11
_atom_site_aniso_U_22
_atom_site_aniso_U_33
_atom_site_aniso_U_23
_atom_site_aniso_U_13
_atom_site_aniso_U_12
Na1 0.0361(4) 0.0319(4) 0.0355(4) 0.0008(3) 0.0128(3) -0.0005(3)
O1 0.0418(8) 0.0467(9) 0.0601(10) -0.0101(7) 0.0204(7) -0.0071(7)
N1 0.0304(8) 0.0343(8) 0.0304(8) 0.0017(6) 0.0110(6) 0.0004(6)
N2 0.0261(7) 0.0296(8) 0.0281(7) -0.0010(6) 0.0105(6) -0.0011(6)
C1 0.0266(8) 0.0311(9) 0.0271(9) -0.0020(7) 0.0076(7) -0.0004(7)
C2 0.0356(10) 0.0312(9) 0.0352(10) -0.0024(8) 0.0127(8) -0.0003(8)
C3 0.0373(10) 0.0394(10) 0.0337(10) -0.0041(8) 0.0142(8) 0.0040(8)
C4 0.0316(9) 0.0436(11) 0.0306(9) 0.0021(8) 0.0127(8) 0.0002(8)
C5 0.0269(9) 0.0294(9) 0.0305(9) 0.0009(7) 0.0085(7) -0.0021(7)
C6 0.0254(8) 0.0277(9) 0.0259(8) -0.0010(7) 0.0098(7) -0.0016(7)
C7 0.0237(8) 0.0284(9) 0.0310(9) -0.0016(7) 0.0127(7) -0.0006(7)
C8 0.0343(9) 0.0334(10) 0.0337(10) 0.0005(8) 0.0133(8) 0.0035(8)
C9 0.0458(11) 0.0307(10) 0.0501(12) 0.0025(9) 0.0223(10) 0.0058(8)
C10 0.0423(11) 0.0284(10) 0.0613(14) -0.0088(9) 0.0217(10) -0.0026(8)
C11 0.0357(10) 0.0400(11) 0.0464(12) -0.0138(9) 0.0113(9) -0.0037(8)
C12 0.0303(9) 0.0327(9) 0.0347(10) -0.0036(8) 0.0093(8) -0.0009(7)
C13 0.0249(8) 0.0302(9) 0.0293(9) 0.0030(7) 0.0081(7) -0.0009(7)
C14 0.0328(10) 0.0418(11) 0.0343(10) -0.0042(8) 0.0115(8) -0.0069(8)
C15 0.0340(11) 0.0540(13) 0.0431(12) -0.0062(10) 0.0069(9) -0.0133(9)
C16 0.0260(10) 0.0587(14) 0.0554(13) 0.0032(11) 0.0130(9) -0.0071(9)
C17 0.0329(10) 0.0515(12) 0.0521(12) -0.0010(10) 0.0217(9) -0.0014(9)
C18 0.0302(9) 0.0420(11) 0.0385(10) -0.0040(8) 0.0134(8) -0.0033(8)
C19 0.0290(9) 0.0276(8) 0.0264(8) -0.0011(7) 0.0094(7) 0.0005(7)
C20 0.0379(10) 0.0339(10) 0.0371(10) 0.0025(8) 0.0152(8) 0.0001(8)
C21 0.0559(13) 0.0384(11) 0.0490(13) 0.0136(10) 0.0201(11) 0.0056(10)
C22 0.0514(13) 0.0393(11) 0.0437(12) 0.0072(9) 0.0064(10) 0.0134(10)
C23 0.0322(10) 0.0430(11) 0.0437(11) -0.0021(9) 0.0056(9) 0.0060(8)
C24 0.0291(9) 0.0355(10) 0.0359(10) -0.0001(8) 0.0099(8) 0.0001(8)
C25 0.0552(15) 0.0630(16) 0.085(2) -0.0134(14) 0.0371(15) -0.0026(13)
C26 0.0436(15) 0.106(3) 0.113(3) -0.008(2) 0.0227(17) 0.0010(16)
C27 0.0598(19) 0.188(5) 0.102(3) -0.077(3) 0.032(2) -0.045(3)
C28 0.0580(16) 0.0791(19) 0.0652(17) -0.0239(14) 0.0262(13) -0.0145(14)

loop_
_atom_type_symbol
_atom_type_description
_atom_type_scat_dispersion_real
_atom_type_scat_dispersion_imag
_atom_type_scat_source
C C 0.0181 0.0091 'International Tables Vol C Tables 4.2.6.8 and 6.1.1.4'
H H 0.0000 0.0000 'International Tables Vol C Tables 4.2.6.8 and 6.1.1.4'
N N 0.0311 0.0180 'International Tables Vol C Tables 4.2.6.8 and 6.1.1.4'
Na Na 0.1353 0.1239 'International Tables Vol C Tables 4.2.6.8 and 6.1.1.4'
O O 0.0492 0.0322 'International Tables Vol C Tables 4.2.6.8 and 6.1.1.4'

loop_
_geom_angle_atom_site_label_1
_geom_angle_atom_site_label_2
_geom_angle_atom_site_label_3
_geom_angle
_geom_angle_site_symmetry_1
_geom_angle_site_symmetry_3
O1 Na1 N1 102.83(6) . 3_776
O1 Na1 N2 117.06(6) . .
N1 Na1 N2 75.44(5) 3_776 .
O1 Na1 N1 147.46(6) . .
N1 Na1 N1 85.56(6) 3_776 .
N2 Na1 N1 95.46(5) . .
O1 Na1 C4 144.32(7) . .
N1 Na1 C4 109.22(6) 3_776 .
N2 Na1 C4 86.45(6) . .
N1 Na1 C4 28.38(5) . .
O1 Na1 C1 118.92(6) . .
N1 Na1 C1 93.68(6) 3_776 .
N2 Na1 C1 123.99(6) . .
N1 Na1 C1 28.54(5) . .
C4 Na1 C1 45.03(5) . .
O1 Na1 C3 117.02(6) . .
N1 Na1 C3 131.95(6) 3_776 .
N2 Na1 C3 106.12(6) . .
N1 Na1 C3 46.42(5) . .
C4 Na1 C3 27.32(6) . .
C1 Na1 C3 44.51(5) . .
O1 Na1 C1 117.56(6) . 3_776
N1 Na1 C1 25.71(5) 3_776 3_776
N2 Na1 C1 50.58(5) . 3_776
N1 Na1 C1 83.16(5) . 3_776
C4 Na1 C1 98.05(6) . 3_776
C1 Na1 C1 102.23(5) . 3_776
C3 Na1 C1 125.20(6) . 3_776
O1 Na1 C2 105.33(6) . .
N1 Na1 C2 120.37(6) 3_776 .
N2 Na1 C2 130.20(6) . .
N1 Na1 C2 46.07(5) . .
C4 Na1 C2 44.20(6) . .
C1 Na1 C2 26.99(5) . .
C3 Na1 C2 26.38(5) . .
C1 Na1 C2 127.86(5) 3_776 .
O1 Na1 C5 121.88(6) . .
N1 Na1 C5 52.34(5) 3_776 .
N2 Na1 C5 23.62(5) . .
N1 Na1 C5 88.30(5) . .
C4 Na1 C5 90.69(6) . .
C1 Na1 C5 114.72(5) . .
C3 Na1 C5 116.20(6) . .
C1 Na1 C5 27.04(5) 3_776 .
C2 Na1 C5 132.79(5) . .
O1 Na1 Na1 138.81(5) . 3_776
N1 Na1 Na1 46.35(4) 3_776 3_776
N2 Na1 Na1 84.82(4) . 3_776
N1 Na1 Na1 39.21(4) . 3_776
C4 Na1 Na1 64.55(5) . 3_776
C1 Na1 Na1 53.35(4) . 3_776
C3 Na1 Na1 85.62(5) . 3_776
C1 Na1 Na1 48.87(4) 3_776 3_776
C2 Na1 Na1 79.46(4) . 3_776
C5 Na1 Na1 65.86(4) . 3_776
C28 O1 C25 109.31(19) . .
C28 O1 Na1 125.22(15) . .
C25 O1 Na1 117.01(14) . .
C4 N1 C1 105.07(16) . .
C4 N1 Na1 146.72(13) . 3_776
C1 N1 Na1 106.52(11) . 3_776
C4 N1 Na1 79.52(11) . .
C1 N1 Na1 82.46(10) . .
Na1 N1 Na1 94.44(6) 3_776 .
C5 N2 C6 117.13(15) . .
C5 N2 Na1 106.42(11) . .
C6 N2 Na1 136.38(11) . .
N1 C1 C2 110.53(16) . .
N1 C1 C5 124.10(16) . 3_776
C2 C1 C5 125.20(17) . 3_776
N1 C1 Na1 68.99(9) . .
C2 C1 Na1 85.01(11) . .
C5 C1 Na1 116.66(12) 3_776 .
N1 C1 Na1 47.77(9) . 3_776
C2 C1 Na1 156.18(13) . 3_776
C5 C1 Na1 77.77(10) 3_776 3_776
Na1 C1 Na1 77.77(5) . 3_776
C3 C2 C1 106.33(17) . .
C3 C2 Na1 74.97(11) . .
C1 C2 Na1 68.01(10) . .
C3 C2 H4 126.8 . .
C1 C2 H4 126.8 . .
Na1 C2 H4 121.9 . .
C4 C3 C2 105.66(17) . .
C4 C3 Na1 66.54(11) . .
C2 C3 Na1 78.65(11) . .
C4 C3 H14 127.2 . .
C2 C3 H14 127.2 . .
Na1 C3 H14 119.5 . .
N1 C4 C3 112.40(17) . .
N1 C4 Na1 72.10(10) . .
C3 C4 Na1 86.14(12) . .
N1 C4 H9 123.8 . .
C3 C4 H9 123.8 . .
Na1 C4 H9 109.7 . .
N2 C5 C1 124.87(17) . 3_776
N2 C5 Na1 49.97(9) . .
C1 C5 Na1 75.19(10) 3_776 .
N2 C5 H1 117.6 . .
C1 C5 H1 117.6 3_776 .
Na1 C5 H1 166.2 . .
N2 C6 C19 110.17(14) . .
N2 C6 C7 105.85(13) . .
C19 C6 C7 111.45(14) . .
N2 C6 C13 110.72(14) . .
C19 C6 C13 110.58(14) . .
C7 C6 C13 107.96(14) . .
C12 C7 C8 117.95(17) . .
C12 C7 C6 123.41(16) . .
C8 C7 C6 118.57(16) . .
C9 C8 C7 121.15(19) . .
C9 C8 H13 119.4 . .
C7 C8 H13 119.4 . .
C8 C9 C10 120.2(2) . .
C8 C9 H29 119.9 . .
C10 C9 H29 119.9 . .
C11 C10 C9 119.29(19) . .
C11 C10 H24 120.4 . .
C9 C10 H24 120.4 . .
C10 C11 C12 120.69(19) . .
C10 C11 H19 119.7 . .
C12 C11 H19 119.7 . .
C7 C12 C11 120.64(19) . .
C7 C12 H25 119.7 . .
C11 C12 H25 119.7 . .
C14 C13 C18 118.06(17) . .
C14 C13 C6 122.53(16) . .
C18 C13 C6 119.31(16) . .
C13 C14 C15 120.72(19) . .
C13 C14 H17 119.6 . .
C15 C14 H17 119.6 . .
C16 C15 C14 120.6(2) . .
C16 C15 H26 119.7 . .
C14 C15 H26 119.7 . .
C15 C16 C17 119.36(19) . .
C15 C16 H27 120.3 . .
C17 C16 H27 120.3 . .
C16 C17 C18 120.1(2) . .
C16 C17 H22 120.0 . .
C18 C17 H22 120.0 . .
C13 C18 C17 121.23(19) . .
C13 C18 H15 119.4 . .
C17 C18 H15 119.4 . .
C20 C19 C24 117.86(17) . .
C20 C19 C6 123.52(16) . .
C24 C19 C6 118.57(16) . .
C19 C20 C21 120.54(19) . .
C19 C20 H12 119.7 . .
C21 C20 H12 119.7 . .
C22 C21 C20 120.8(2) . .
C22 C21 H20 119.6 . .
C20 C21 H20 119.6 . .
C21 C22 C23 119.34(19) . .
C21 C22 H23 120.3 . .
C23 C22 H23 120.3 . .
C22 C23 C24 120.3(2) . .
C22 C23 H16 119.9 . .
C24 C23 H16 119.9 . .
C23 C24 C19 121.13(19) . .
C23 C24 H21 119.4 . .
C19 C24 H21 119.4 . .
O1 C25 C26 105.5(2) . .
O1 C25 H31A 110.6 . .
C26 C25 H31A 110.6 . .
O1 C25 H31B 110.6 . .
C26 C25 H31B 110.6 . .
H31A C25 H31B 108.8 . .
C27 C26 C25 105.7(3) . .
C27 C26 H30A 110.6 . .
C25 C26 H30A 110.6 . .
C27 C26 H30B 110.6 . .
C25 C26 H30B 110.6 . .
H30A C26 H30B 108.7 . .
C26 C27 C28 105.9(3) . .
C26 C27 H32A 110.5 . .
C28 C27 H32A 110.5 . .
C26 C27 H32B 110.5 . .
C28 C27 H32B 110.5 . .
H32A C27 H32B 108.7 . .
O1 C28 C27 106.5(2) . .
O1 C28 H28A 110.4 . .
C27 C28 H28A 110.4 . .
O1 C28 H28B 110.4 . .
C27 C28 H28B 110.4 . .
H28A C28 H28B 108.6 . .

loop_
_geom_bond_atom_site_label_1
_geom_bond_atom_site_label_2
_geom_bond_distance
_geom_bond_site_symmetry_2
Na1 O1 2.3315(17) .
Na1 N1 2.3586(17) 3_776
Na1 N2 2.4641(16) .
Na1 N1 2.6998(17) .
Na1 C4 2.790(2) .
Na1 C1 2.8670(19) .
Na1 C3 3.034(2) .
Na1 C1 3.054(2) 3_776
Na1 C2 3.080(2) .
Na1 C5 3.0870(19) .
Na1 Na1 3.7199(15) 3_776
O1 C28 1.432(3) .
O1 C25 1.439(3) .
N1 C4 1.349(2) .
N1 C1 1.382(2) .
N1 Na1 2.3586(17) 3_776
N2 C5 1.289(2) .
N2 C6 1.493(2) .
C1 C2 1.403(3) .
C1 C5 1.436(3) 3_776
C1 Na1 3.054(2) 3_776
C2 C3 1.396(3) .
C2 H4 0.9300 .
C3 C4 1.396(3) .
C3 H14 0.9300 .
C4 H9 0.9300 .
C5 C1 1.436(3) 3_776
C5 H1 0.9300 .
C6 C19 1.536(2) .
C6 C7 1.538(2) .
C6 C13 1.547(2) .
C7 C12 1.390(3) .
C7 C8 1.401(3) .
C8 C9 1.383(3) .
C8 H13 0.9300 .
C9 C10 1.388(3) .
C9 H29 0.9300 .
C10 C11 1.377(3) .
C10 H24 0.9300 .
C11 C12 1.395(3) .
C11 H19 0.9300 .
C12 H25 0.9300 .
C13 C14 1.388(3) .
C13 C18 1.389(3) .
C14 C15 1.394(3) .
C14 H17 0.9300 .
C15 C16 1.376(3) .
C15 H26 0.9300 .
C16 C17 1.383(3) .
C16 H27 0.9300 .
C17 C18 1.390(3) .
C17 H22 0.9300 .
C18 H15 0.9300 .
C19 C20 1.389(3) .
C19 C24 1.402(3) .
C20 C21 1.389(3) .
C20 H12 0.9300 .
C21 C22 1.378(3) .
C21 H20 0.9300 .
C22 C23 1.379(3) .
C22 H23 0.9300 .
C23 C24 1.382(3) .
C23 H16 0.9300 .
C24 H21 0.9300 .
C25 C26 1.505(4) .
C25 H31A 0.9700 .
C25 H31B 0.9700 .
C26 C27 1.432(5) .
C26 H30A 0.9700 .
C26 H30B 0.9700 .
C27 C28 1.476(4) .
C27 H32A 0.9700 .
C27 H32B 0.9700 .
C28 H28A 0.9700 .
C28 H28B 0.9700 .

loop_
_geom_torsion_atom_site_label_1
_geom_torsion_atom_site_label_2
_geom_torsion_atom_site_label_3
_geom_torsion_atom_site_label_4
_geom_torsion
_geom_torsion_site_symmetry_1
_geom_torsion_site_symmetry_4
N1 Na1 O1 C28 132.2(2) 3_776 .
N2 Na1 O1 C28 52.2(2) . .
N1 Na1 O1 C28 -125.7(2) . .
C4 Na1 O1 C28 -74.2(2) . .
C1 Na1 O1 C28 -126.2(2) . .
C3 Na1 O1 C28 -75.5(2) . .
C1 Na1 O1 C28 109.6(2) 3_776 .
C2 Na1 O1 C28 -100.9(2) . .
C5 Na1 O1 C28 78.8(2) . .
Na1 Na1 O1 C28 167.62(19) 3_776 .
N1 Na1 O1 C25 -12.31(19) 3_776 .
N2 Na1 O1 C25 -92.34(19) . .
N1 Na1 O1 C25 89.8(2) . .
C4 Na1 O1 C25 141.33(18) . .
C1 Na1 O1 C25 89.28(19) . .
C3 Na1 O1 C25 140.02(18) . .
C1 Na1 O1 C25 -34.9(2) 3_776 .
C2 Na1 O1 C25 114.57(18) . .
C5 Na1 O1 C25 -65.71(19) . .
Na1 Na1 O1 C25 23.1(2) 3_776 .
O1 Na1 N1 C4 106.04(15) . .
N1 Na1 N1 C4 -146.97(13) 3_776 .
N2 Na1 N1 C4 -72.08(11) . .
C1 Na1 N1 C4 106.93(15) . .
C3 Na1 N1 C4 35.03(11) . .
C1 Na1 N1 C4 -121.24(11) 3_776 .
C2 Na1 N1 C4 71.86(12) . .
C5 Na1 N1 C4 -94.61(11) . .
Na1 Na1 N1 C4 -146.97(13) 3_776 .
O1 Na1 N1 C1 -0.89(16) . .
N1 Na1 N1 C1 106.10(11) 3_776 .
N2 Na1 N1 C1 -179.00(10) . .
C4 Na1 N1 C1 -106.93(15) . .
C3 Na1 N1 C1 -71.89(11) . .
C1 Na1 N1 C1 131.83(9) 3_776 .
C2 Na1 N1 C1 -35.06(10) . .
C5 Na1 N1 C1 158.46(10) . .
Na1 Na1 N1 C1 106.10(11) 3_776 .
O1 Na1 N1 Na1 -106.99(11) . 3_776
N1 Na1 N1 Na1 0.0 3_776 3_776
N2 Na1 N1 Na1 74.89(6) . 3_776
C4 Na1 N1 Na1 146.97(13) . 3_776
C1 Na1 N1 Na1 -106.10(11) . 3_776
C3 Na1 N1 Na1 -178.00(9) . 3_776
C1 Na1 N1 Na1 25.73(5) 3_776 3_776
C2 Na1 N1 Na1 -141.17(8) . 3_776
C5 Na1 N1 Na1 52.36(5) . 3_776
O1 Na1 N2 C5 108.17(12) . .
N1 Na1 N2 C5 10.99(11) 3_776 .
N1 Na1 N2 C5 -72.97(12) . .
C4 Na1 N2 C5 -99.92(12) . .
C1 Na1 N2 C5 -73.55(13) . .
C3 Na1 N2 C5 -119.09(12) . .
C1 Na1 N2 C5 3.53(10) 3_776 .
C2 Na1 N2 C5 -106.69(12) . .
Na1 Na1 N2 C5 -35.18(11) 3_776 .
O1 Na1 N2 C6 -75.23(16) . .
N1 Na1 N2 C6 -172.41(16) 3_776 .
N1 Na1 N2 C6 103.63(15) . .
C4 Na1 N2 C6 76.68(16) . .
C1 Na1 N2 C6 103.05(16) . .
C3 Na1 N2 C6 57.51(16) . .
C1 Na1 N2 C6 -179.87(18) 3_776 .
C2 Na1 N2 C6 69.91(17) . .
C5 Na1 N2 C6 176.6(2) . .
Na1 Na1 N2 C6 141.42(15) 3_776 .
C4 N1 C1 C2 -1.0(2) . .
Na1 N1 C1 C2 168.34(13) 3_776 .
Na1 N1 C1 C2 75.92(14) . .
C4 N1 C1 C5 174.36(17) . 3_776
Na1 N1 C1 C5 -16.3(2) 3_776 3_776
Na1 N1 C1 C5 -108.69(17) . 3_776
C4 N1 C1 Na1 -76.96(12) . .
Na1 N1 C1 Na1 92.42(7) 3_776 .
C4 N1 C1 Na1 -169.37(17) . 3_776
Na1 N1 C1 Na1 -92.42(7) . 3_776
O1 Na1 C1 N1 179.45(10) . .
N1 Na1 C1 N1 -73.71(11) 3_776 .
N2 Na1 C1 N1 1.20(12) . .
C4 Na1 C1 N1 40.00(10) . .
C3 Na1 C1 N1 79.18(11) . .
C1 Na1 C1 N1 -49.20(9) 3_776 .
C2 Na1 C1 N1 114.25(16) . .
C5 Na1 C1 N1 -23.83(11) . .
Na1 Na1 C1 N1 -49.20(9) 3_776 .
O1 Na1 C1 C2 65.21(13) . .
N1 Na1 C1 C2 172.05(12) 3_776 .
N2 Na1 C1 C2 -113.05(12) . .
N1 Na1 C1 C2 -114.25(16) . .
C4 Na1 C1 C2 -74.24(12) . .
C3 Na1 C1 C2 -35.07(11) . .
C1 Na1 C1 C2 -163.44(13) 3_776 .
C5 Na1 C1 C2 -138.07(11) . .
Na1 Na1 C1 C2 -163.44(13) 3_776 .
O1 Na1 C1 C5 -61.92(15) . 3_776
N1 Na1 C1 C5 44.92(14) 3_776 3_776
N2 Na1 C1 C5 119.82(13) . 3_776
N1 Na1 C1 C5 118.63(18) . 3_776
C4 Na1 C1 C5 158.63(17) . 3_776
C3 Na1 C1 C5 -162.19(17) . 3_776
C1 Na1 C1 C5 69.43(12) 3_776 3_776
C2 Na1 C1 C5 -127.13(19) . 3_776
C5 Na1 C1 C5 94.80(13) . 3_776
Na1 Na1 C1 C5 69.43(12) 3_776 3_776
O1 Na1 C1 Na1 -131.35(6) . 3_776
N1 Na1 C1 Na1 -24.51(5) 3_776 3_776
N2 Na1 C1 Na1 50.39(7) . 3_776
N1 Na1 C1 Na1 49.20(9) . 3_776
C4 Na1 C1 Na1 89.20(8) . 3_776
C3 Na1 C1 Na1 128.38(8) . 3_776
C1 Na1 C1 Na1 0.0 3_776 3_776
C2 Na1 C1 Na1 163.44(13) . 3_776
C5 Na1 C1 Na1 25.37(6) . 3_776
N1 C1 C2 C3 0.4(2) . .
C5 C1 C2 C3 -174.88(17) 3_776 .
Na1 C1 C2 C3 65.81(14) . .
Na1 C1 C2 C3 22.2(4) 3_776 .
N1 C1 C2 Na1 -65.36(12) . .
C5 C1 C2 Na1 119.31(18) 3_776 .
Na1 C1 C2 Na1 -43.6(3) 3_776 .
O1 Na1 C2 C3 120.49(12) . .
N1 Na1 C2 C3 -124.20(12) 3_776 .
N2 Na1 C2 C3 -27.66(14) . .
N1 Na1 C2 C3 -77.76(12) . .
C4 Na1 C2 C3 -37.37(12) . .
C1 Na1 C2 C3 -114.99(17) . .
C1 Na1 C2 C3 -94.33(12) 3_776 .
C5 Na1 C2 C3 -59.19(14) . .
Na1 Na1 C2 C3 -101.54(12) 3_776 .
O1 Na1 C2 C1 -124.52(12) . .
N1 Na1 C2 C1 -9.21(13) 3_776 .
N2 Na1 C2 C1 87.33(13) . .
N1 Na1 C2 C1 37.22(10) . .
C4 Na1 C2 C1 77.62(12) . .
C3 Na1 C2 C1 114.99(17) . .
C1 Na1 C2 C1 20.66(16) 3_776 .
C5 Na1 C2 C1 55.80(14) . .
Na1 Na1 C2 C1 13.45(11) 3_776 .
C1 C2 C3 C4 0.3(2) . .
Na1 C2 C3 C4 61.45(13) . .
C1 C2 C3 Na1 -61.13(13) . .
O1 Na1 C3 C4 178.33(12) . .
N1 Na1 C3 C4 -39.16(14) 3_776 .
N2 Na1 C3 C4 45.56(12) . .
N1 Na1 C3 C4 -36.48(11) . .
C1 Na1 C3 C4 -76.86(13) . .
C1 Na1 C3 C4 -7.22(14) 3_776 .
C2 Na1 C3 C4 -112.78(17) . .
C5 Na1 C3 C4 22.59(13) . .
Na1 Na1 C3 C4 -37.75(11) 3_776 .
O1 Na1 C3 C2 -68.88(13) . .
N1 Na1 C3 C2 73.62(14) 3_776 .
N2 Na1 C3 C2 158.34(11) . .
N1 Na1 C3 C2 76.30(12) . .
C4 Na1 C3 C2 112.78(17) . .
C1 Na1 C3 C2 35.92(11) . .
C1 Na1 C3 C2 105.57(12) 3_776 .
C5 Na1 C3 C2 135.38(11) . .
Na1 Na1 C3 C2 75.03(11) 3_776 .
C1 N1 C4 C3 1.3(2) . .
Na1 N1 C4 C3 -159.94(18) 3_776 .
Na1 N1 C4 C3 -77.90(15) . .
C1 N1 C4 Na1 79.17(12) . .
Na1 N1 C4 Na1 -82.0(2) 3_776 .
C2 C3 C4 N1 -1.0(2) . .
Na1 C3 C4 N1 68.84(14) . .
C2 C3 C4 Na1 -69.85(14) . .
O1 Na1 C4 N1 -117.58(13) . .
N1 Na1 C4 N1 35.14(14) 3_776 .
N2 Na1 C4 N1 108.38(11) . .
C1 Na1 C4 N1 -40.25(10) . .
C3 Na1 C4 N1 -115.03(17) . .
C1 Na1 C4 N1 59.02(11) 3_776 .
C2 Na1 C4 N1 -79.04(12) . .
C5 Na1 C4 N1 85.13(11) . .
Na1 Na1 C4 N1 22.43(9) 3_776 .
O1 Na1 C4 C3 -2.55(18) . .
N1 Na1 C4 C3 150.17(11) 3_776 .
N2 Na1 C4 C3 -136.59(12) . .
N1 Na1 C4 C3 115.03(17) . .
C1 Na1 C4 C3 74.78(12) . .
C1 Na1 C4 C3 174.05(11) 3_776 .
C2 Na1 C4 C3 35.99(11) . .
C5 Na1 C4 C3 -159.84(12) . .
Na1 Na1 C4 C3 137.47(12) 3_776 .
C6 N2 C5 C1 175.55(16) . 3_776
Na1 N2 C5 C1 -7.1(2) . 3_776
C6 N2 C5 Na1 -177.37(18) . .
O1 Na1 C5 N2 -85.13(13) . .
N1 Na1 C5 N2 -166.52(14) 3_776 .
N1 Na1 C5 N2 107.78(12) . .
C4 Na1 C5 N2 79.49(12) . .
C1 Na1 C5 N2 118.91(12) . .
C3 Na1 C5 N2 69.34(12) . .
C1 Na1 C5 N2 -173.99(17) 3_776 .
C2 Na1 C5 N2 94.51(13) . .
Na1 Na1 C5 N2 141.04(12) 3_776 .
O1 Na1 C5 C1 88.86(11) . 3_776
N1 Na1 C5 C1 7.47(10) 3_776 3_776
N2 Na1 C5 C1 173.99(17) . 3_776
N1 Na1 C5 C1 -78.23(10) . 3_776
C4 Na1 C5 C1 -106.52(10) . 3_776
C1 Na1 C5 C1 -67.09(12) . 3_776
C3 Na1 C5 C1 -116.67(10) . 3_776
C2 Na1 C5 C1 -91.50(11) . 3_776
Na1 Na1 C5 C1 -44.96(9) 3_776 3_776
C5 N2 C6 C19 -37.2(2) . .
Na1 N2 C6 C19 146.47(13) . .
C5 N2 C6 C7 -157.82(15) . .
Na1 N2 C6 C7 25.8(2) . .
C5 N2 C6 C13 85.44(18) . .
Na1 N2 C6 C13 -90.90(18) . .
N2 C6 C7 C12 131.47(17) . .
C19 C6 C7 C12 11.7(2) . .
C13 C6 C7 C12 -109.94(18) . .
N2 C6 C7 C8 -51.6(2) . .
C19 C6 C7 C8 -171.40(15) . .
C13 C6 C7 C8 66.97(19) . .
C12 C7 C8 C9 -2.2(3) . .
C6 C7 C8 C9 -179.29(17) . .
C7 C8 C9 C10 0.4(3) . .
C8 C9 C10 C11 1.3(3) . .
C9 C10 C11 C12 -1.3(3) . .
C8 C7 C12 C11 2.3(3) . .
C6 C7 C12 C11 179.20(17) . .
C10 C11 C12 C7 -0.6(3) . .
N2 C6 C13 C14 -26.2(2) . .
C19 C6 C13 C14 96.2(2) . .
C7 C6 C13 C14 -141.60(18) . .
N2 C6 C13 C18 157.62(16) . .
C19 C6 C13 C18 -80.0(2) . .
C7 C6 C13 C18 42.2(2) . .
C18 C13 C14 C15 -0.1(3) . .
C6 C13 C14 C15 -176.39(18) . .
C13 C14 C15 C16 0.7(3) . .
C14 C15 C16 C17 -0.7(4) . .
C15 C16 C17 C18 0.1(4) . .
C14 C13 C18 C17 -0.5(3) . .
C6 C13 C18 C17 175.91(18) . .
C16 C17 C18 C13 0.5(3) . .
N2 C6 C19 C20 124.75(18) . .
C7 C6 C19 C20 -118.06(19) . .
C13 C6 C19 C20 2.0(2) . .
N2 C6 C19 C24 -52.6(2) . .
C7 C6 C19 C24 64.6(2) . .
C13 C6 C19 C24 -175.32(16) . .
C24 C19 C20 C21 0.4(3) . .
C6 C19 C20 C21 -176.96(18) . .
C19 C20 C21 C22 0.3(3) . .
C20 C21 C22 C23 -0.6(4) . .
C21 C22 C23 C24 0.2(3) . .
C22 C23 C24 C19 0.6(3) . .
C20 C19 C24 C23 -0.9(3) . .
C6 C19 C24 C23 176.61(17) . .
C28 O1 C25 C26 -6.4(3) . .
Na1 O1 C25 C26 143.4(2) . .
O1 C25 C26 C27 20.9(4) . .
C25 C26 C27 C28 -27.0(5) . .
C25 O1 C28 C27 -10.0(4) . .
Na1 O1 C28 C27 -156.8(3) . .
C26 C27 C28 O1 23.3(5) . .
